data_4115069
loop_
_publ_author_name
'David A. Shultz'
'Scot H. Bodnar'
'Hyoyoung Lee'
'Jeff W. Kampf'
'Christopher D. Incarvito'
'Arnold L. Rheingold'

_publ_section_title
;
 Singlet-Triplet Gap in Triplet Ground-State Biradicals Is Modulated by
 Substituent Effects
;
_journal_name_full 'Journal of the American Chemical Society'
_journal_page_first 10054
_journal_page_last 10061
_journal_paper_doi 10.1021/ja020154+
_journal_volume 124
_journal_year 2002
_chemical_formula_sum 'C106 H121 B2 Cl4 N13 O6 Zn2'
_chemical_formula_weight 1967.32
_chemical_name_systematic
;

 ?

;
_space_group_IT_number 2
_symmetry_cell_setting triclinic
_symmetry_space_group_name_Hall '-P 1'
_symmetry_space_group_name_H-M 'P -1'
_atom_sites_solution_hydrogens geom
_atom_sites_solution_primary direct
_atom_sites_solution_secondary difmap
_audit_creation_method SHELXL-97
_cell_angle_alpha 97.901(3)
_cell_angle_beta 95.124(3)
_cell_angle_gamma 97.495(3)
_cell_formula_units_Z 2
_cell_length_a 12.460(2)
_cell_length_b 13.048(2)
_cell_length_c 33.278(6)
_cell_measurement_reflns_used 7667
_cell_measurement_temperature 158(2)
_cell_measurement_theta_max 26.39
_cell_measurement_theta_min 2.18
_cell_volume 5281.4(15)
_computing_cell_refinement 'Bruker SMART'
_computing_data_collection 'Bruker SMART'
_computing_data_reduction 'Bruker SHELXTL'
_computing_molecular_graphics 'Bruker SHELXTL'
_computing_publication_material 'Bruker SHELXTL'
_computing_structure_refinement 'Bruker SHELXTL'
_computing_structure_solution 'Bruker SHELXTL'
_diffrn_ambient_temperature 158(2)
_diffrn_measured_fraction_theta_full 0.957
_diffrn_measured_fraction_theta_max 0.957
_diffrn_measurement_device_type 'CCD area detector'
_diffrn_measurement_method 'phi and omega scans'
_diffrn_radiation_monochromator graphite
_diffrn_radiation_source 'sealed tube'
_diffrn_radiation_type MoK\a
_diffrn_radiation_wavelength 0.71073
_diffrn_reflns_av_R_equivalents 0.1038
_diffrn_reflns_av_sigmaI/netI 0.0658
_diffrn_reflns_limit_h_max 15
_diffrn_reflns_limit_h_min -15
_diffrn_reflns_limit_k_max 16
_diffrn_reflns_limit_k_min -16
_diffrn_reflns_limit_l_max 41
_diffrn_reflns_limit_l_min -41
_diffrn_reflns_number 82573
_diffrn_reflns_theta_full 26.56
_diffrn_reflns_theta_max 26.56
_diffrn_reflns_theta_min 0.62
_exptl_absorpt_coefficient_mu 0.613
_exptl_absorpt_correction_T_max 0.889
_exptl_absorpt_correction_T_min 0.440
_exptl_absorpt_correction_type multi-scan
_exptl_crystal_colour green
_exptl_crystal_density_diffrn 1.237
_exptl_crystal_description multi-faceted
_exptl_crystal_F_000 2068
_exptl_crystal_size_max 0.28
_exptl_crystal_size_mid 0.36
_exptl_crystal_size_min 0.50
_refine_diff_density_max 0.799
_refine_diff_density_min -0.517
_refine_diff_density_rms 0.168
_refine_ls_extinction_coef 0.0023(4)
_refine_ls_extinction_expression Fc^*^=kFc[1+0.001xFc^2^\l^3^/sin(2\q)]^-1/4^
_refine_ls_extinction_method SHELXL
_refine_ls_goodness_of_fit_ref 1.126
_refine_ls_hydrogen_treatment mixed
_refine_ls_matrix_type full
_refine_ls_number_parameters 1224
_refine_ls_number_reflns 21107
_refine_ls_number_restraints 0
_refine_ls_restrained_S_all 1.126
_refine_ls_R_factor_all 0.1359
_refine_ls_R_factor_gt 0.1231
_refine_ls_shift/su_max 0.000
_refine_ls_shift/su_mean 0.000
_refine_ls_structure_factor_coef Fsqd
_refine_ls_weighting_details 'calc w=1/[\s^2^(Fo^2^)+(0.1106P)^2^+64.7890P] where P=(Fo^2^+2Fc^2^)/3'
_refine_ls_weighting_scheme calc
_refine_ls_wR_factor_gt 0.3197
_refine_ls_wR_factor_ref 0.3271
_reflns_number_gt 17956
_reflns_number_total 21107
_reflns_threshold_expression >2sigma(I)
_cod_data_source_file ja0201542B_3.cif
_cod_data_source_block ncs9[(TpCum,MeZn)21-NO2]
_cod_original_cell_volume 5281.2(17)
_cod_database_code 4115069

loop_
_symmetry_equiv_pos_as_xyz
'x, y, z'
'-x, -y, -z'

loop_
_atom_site_label
_atom_site_type_symbol
_atom_site_fract_x
_atom_site_fract_y
_atom_site_fract_z
_atom_site_U_iso_or_equiv
_atom_site_adp_type
_atom_site_occupancy
_atom_site_symmetry_multiplicity
_atom_site_calc_flag
_atom_site_refinement_flags
Zn1 Zn -0.19710(7) 0.26051(7) 0.39811(3) 0.0252(2) Uani 1 1 d .
Zn2 Zn 0.21244(6) 0.80565(6) 0.05607(2) 0.0179(2) Uani 1 1 d .
O1 O -0.0622(4) 0.3281(4) 0.38000(16) 0.0300(12) Uani 1 1 d .
O2 O -0.2630(4) 0.3331(4) 0.35007(15) 0.0248(11) Uani 1 1 d .
O3 O 0.1308(4) 0.6554(3) 0.06122(14) 0.0187(9) Uani 1 1 d .
O4 O 0.2442(4) 0.8049(4) 0.11556(14) 0.0206(10) Uani 1 1 d .
O5 O 0.4367(6) 0.7335(8) 0.3031(2) 0.078(3) Uani 1 1 d .
O6 O 0.3672(6) 0.6820(7) 0.3549(2) 0.070(3) Uani 1 1 d .
N1 N -0.1248(5) 0.1800(5) 0.44377(19) 0.0253(13) Uani 1 1 d .
N2 N -0.2021(5) 0.1318(5) 0.46507(19) 0.0266(13) Uani 1 1 d .
N3 N -0.2980(5) 0.1231(5) 0.37864(19) 0.0255(13) Uani 1 1 d .
N4 N -0.3576(5) 0.0880(5) 0.4086(2) 0.0286(14) Uani 1 1 d .
N5 N -0.2918(5) 0.3230(5) 0.43962(18) 0.0265(13) Uani 1 1 d .
N6 N -0.3427(5) 0.2507(5) 0.46123(19) 0.0265(13) Uani 1 1 d .
N7 N 0.3002(5) 0.7516(4) 0.01044(18) 0.0207(12) Uani 1 1 d .
N8 N 0.2845(4) 0.7956(4) -0.02411(17) 0.0182(11) Uani 1 1 d .
N9 N 0.0835(5) 0.8418(4) 0.02072(17) 0.0179(11) Uani 1 1 d .
N10 N 0.1127(5) 0.8759(4) -0.01496(16) 0.0190(11) Uani 1 1 d .
N11 N 0.2852(5) 0.9665(4) 0.05344(17) 0.0184(11) Uani 1 1 d .
N12 N 0.2978(5) 0.9776(4) 0.01345(17) 0.0178(11) Uani 1 1 d .
N13 N 0.3631(6) 0.6878(7) 0.3188(2) 0.051(2) Uani 1 1 d .
C1 C -0.0775(6) 0.3811(6) 0.3507(2) 0.0237(15) Uani 1 1 d .
C2 C 0.0109(6) 0.4346(6) 0.3339(2) 0.0273(16) Uani 1 1 d .
H2 H 0.0839 0.4315 0.3441 0.056(3) Uiso 1 1 calc R
C3 C -0.0103(6) 0.4909(6) 0.3027(2) 0.0271(16) Uani 1 1 d .
C4 C -0.1202(6) 0.4959(6) 0.2872(2) 0.0262(16) Uani 1 1 d .
H4 H -0.1319 0.5351 0.2656 0.056(3) Uiso 1 1 calc R
C5 C -0.2100(6) 0.4468(5) 0.3021(2) 0.0241(15) Uani 1 1 d .
C6 C -0.1890(6) 0.3841(5) 0.3341(2) 0.0205(14) Uani 1 1 d .
C7 C -0.3277(6) 0.4548(6) 0.2861(2) 0.0286(16) Uani 1 1 d .
C8 C -0.3326(8) 0.5257(8) 0.2534(3) 0.042(2) Uani 1 1 d .
H8A H -0.2974 0.5966 0.2650 0.056(3) Uiso 1 1 calc R
H8B H -0.4088 0.5276 0.2437 0.056(3) Uiso 1 1 calc R
H8C H -0.2947 0.4987 0.2306 0.056(3) Uiso 1 1 calc R
C9 C -0.3836(7) 0.3422(6) 0.2666(3) 0.0363(19) Uani 1 1 d .
H9A H -0.3456 0.3168 0.2435 0.056(3) Uiso 1 1 calc R
H9B H -0.4599 0.3443 0.2570 0.056(3) Uiso 1 1 calc R
H9C H -0.3803 0.2950 0.2871 0.056(3) Uiso 1 1 calc R
C10 C -0.3887(7) 0.4952(8) 0.3207(3) 0.039(2) Uani 1 1 d .
H10A H -0.3890 0.4478 0.3411 0.056(3) Uiso 1 1 calc R
H10B H -0.4638 0.4991 0.3101 0.056(3) Uiso 1 1 calc R
H10C H -0.3529 0.5650 0.3333 0.056(3) Uiso 1 1 calc R
C11 C 0.1335(5) 0.6401(5) 0.0982(2) 0.0176(13) Uani 1 1 d .
C12 C 0.0785(5) 0.5477(5) 0.1114(2) 0.0178(13) Uani 1 1 d .
C13 C 0.0898(5) 0.5430(5) 0.1523(2) 0.0185(13) Uani 1 1 d .
H13 H 0.0547 0.4826 0.1613 0.056(3) Uiso 1 1 calc R
C14 C 0.1511(6) 0.6230(6) 0.1822(2) 0.0217(14) Uani 1 1 d .
C15 C 0.2031(6) 0.7121(5) 0.1698(2) 0.0224(14) Uani 1 1 d .
H15 H 0.2442 0.7657 0.1895 0.056(3) Uiso 1 1 calc R
C16 C 0.1958(5) 0.7240(5) 0.1290(2) 0.0182(13) Uani 1 1 d .
C17 C 0.0141(6) 0.4606(5) 0.0792(2) 0.0205(14) Uani 1 1 d .
C18 C 0.0879(6) 0.4197(5) 0.0482(2) 0.0263(15) Uani 1 1 d .
H18A H 0.1252 0.4784 0.0370 0.056(3) Uiso 1 1 calc R
H18B H 0.0438 0.3706 0.0261 0.056(3) Uiso 1 1 calc R
H18C H 0.1419 0.3839 0.0618 0.056(3) Uiso 1 1 calc R
C19 C -0.0361(6) 0.3686(6) 0.0990(2) 0.0246(15) Uani 1 1 d .
H19A H 0.0217 0.3414 0.1144 0.056(3) Uiso 1 1 calc R
H19B H -0.0743 0.3132 0.0777 0.056(3) Uiso 1 1 calc R
H19C H -0.0878 0.3927 0.1174 0.056(3) Uiso 1 1 calc R
C20 C -0.0785(6) 0.5043(6) 0.0563(2) 0.0265(15) Uani 1 1 d .
H20A H -0.1291 0.5267 0.0755 0.056(3) Uiso 1 1 calc R
H20B H -0.1175 0.4498 0.0348 0.056(3) Uiso 1 1 calc R
H20C H -0.0480 0.5642 0.0440 0.056(3) Uiso 1 1 calc R
C21 C 0.0815(6) 0.5456(5) 0.2845(2) 0.0251(15) Uani 1 1 d .
C22 C 0.0747(6) 0.5574(6) 0.2432(2) 0.0278(16) Uani 1 1 d .
H22 H 0.0095 0.5283 0.2262 0.056(3) Uiso 1 1 calc R
C23 C 0.1602(6) 0.6103(6) 0.2258(2) 0.0260(15) Uani 1 1 d .
C24 C 0.2561(7) 0.6539(6) 0.2515(2) 0.0312(18) Uani 1 1 d .
H24 H 0.3152 0.6919 0.2411 0.056(3) Uiso 1 1 calc R
C25 C 0.2622(7) 0.6402(7) 0.2920(2) 0.0356(19) Uani 1 1 d .
C26 C 0.1784(7) 0.5895(6) 0.3098(2) 0.0337(19) Uani 1 1 d .
H26 H 0.1857 0.5843 0.3381 0.056(3) Uiso 1 1 calc R
C27 C -0.2135(8) 0.0345(7) 0.5254(3) 0.042(2) Uani 1 1 d .
H27A H -0.2647 0.0759 0.5385 0.056(3) Uiso 1 1 calc R
H27B H -0.1610 0.0178 0.5464 0.056(3) Uiso 1 1 calc R
H27C H -0.2537 -0.0304 0.5098 0.056(3) Uiso 1 1 calc R
C28 C -0.1535(7) 0.0968(6) 0.4970(2) 0.0319(17) Uani 1 1 d .
C29 C -0.0419(7) 0.1181(6) 0.4966(3) 0.0329(17) Uani 1 1 d .
H29 H 0.0130 0.1008 0.5151 0.056(3) Uiso 1 1 calc R
C30 C -0.0272(7) 0.1712(6) 0.4628(2) 0.0296(16) Uani 1 1 d .
C31 C 0.0776(6) 0.2079(6) 0.4479(2) 0.0294(16) Uani 1 1 d .
C32 C 0.0904(7) 0.1904(7) 0.4065(3) 0.0369(19) Uani 1 1 d .
H32 H 0.0320 0.1527 0.3877 0.056(3) Uiso 1 1 calc R
C33 C 0.1868(7) 0.2271(8) 0.3924(3) 0.038(2) Uani 1 1 d .
H33 H 0.1939 0.2154 0.3640 0.056(3) Uiso 1 1 calc R
C34 C 0.2739(7) 0.2814(7) 0.4196(3) 0.0344(18) Uani 1 1 d .
C35 C 0.2618(7) 0.2953(6) 0.4607(3) 0.0340(18) Uani 1 1 d .
H35 H 0.3211 0.3304 0.4796 0.056(3) Uiso 1 1 calc R
C36 C 0.1646(7) 0.2589(7) 0.4750(2) 0.0342(18) Uani 1 1 d .
H36 H 0.1580 0.2693 0.5035 0.056(3) Uiso 1 1 calc R
C37 C 0.3785(7) 0.3306(8) 0.4044(3) 0.042(2) Uani 1 1 d .
H37 H 0.4307 0.3613 0.4290 0.056(3) Uiso 1 1 calc R
C38 C 0.4328(8) 0.2527(9) 0.3791(4) 0.054(3) Uani 1 1 d .
H38A H 0.4449 0.1952 0.3942 0.056(3) Uiso 1 1 calc R
H38B H 0.5029 0.2869 0.3729 0.056(3) Uiso 1 1 calc R
H38C H 0.3862 0.2251 0.3536 0.056(3) Uiso 1 1 calc R
C39 C 0.3554(9) 0.4203(9) 0.3812(4) 0.063(3) Uani 1 1 d .
H39A H 0.3053 0.3925 0.3566 0.056(3) Uiso 1 1 calc R
H39B H 0.4238 0.4543 0.3735 0.056(3) Uiso 1 1 calc R
H39C H 0.3224 0.4714 0.3987 0.056(3) Uiso 1 1 calc R
C40 C -0.5162(9) -0.0466(9) 0.4139(3) 0.060(3) Uani 1 1 d .
H40A H -0.4783 -0.0629 0.4388 0.056(3) Uiso 1 1 calc R
H40B H -0.5518 -0.1116 0.3970 0.056(3) Uiso 1 1 calc R
H40C H -0.5711 -0.0019 0.4212 0.056(3) Uiso 1 1 calc R
C41 C -0.4354(7) 0.0097(6) 0.3906(3) 0.039(2) Uani 1 1 d .
C42 C -0.4260(7) -0.0090(7) 0.3494(3) 0.039(2) Uani 1 1 d .
H42 H -0.4703 -0.0599 0.3295 0.056(3) Uiso 1 1 calc R
C43 C -0.3371(7) 0.0629(6) 0.3430(2) 0.0299(16) Uani 1 1 d .
C44 C -0.2861(7) 0.0795(6) 0.3058(2) 0.0297(17) Uani 1 1 d .
C45 C -0.1754(7) 0.1191(6) 0.3085(2) 0.0326(17) Uani 1 1 d .
H45 H -0.1331 0.1331 0.3344 0.056(3) Uiso 1 1 calc R
C46 C -0.1269(7) 0.1381(7) 0.2740(3) 0.0363(19) Uani 1 1 d .
H46 H -0.0520 0.1666 0.2766 0.056(3) Uiso 1 1 calc R
C47 C -0.1852(7) 0.1165(6) 0.2357(2) 0.0322(17) Uani 1 1 d .
C48 C -0.2945(8) 0.0760(8) 0.2329(3) 0.045(2) Uani 1 1 d .
H48 H -0.3365 0.0616 0.2070 0.056(3) Uiso 1 1 calc R
C49 C -0.3438(7) 0.0561(7) 0.2676(3) 0.040(2) Uani 1 1 d .
H49 H -0.4182 0.0259 0.2649 0.056(3) Uiso 1 1 calc R
C50 C -0.1320(8) 0.1386(9) 0.1976(3) 0.046(2) Uani 1 1 d .
H50 H -0.1894 0.1204 0.1738 0.056(3) Uiso 1 1 calc R
C51 C -0.0459(11) 0.0680(12) 0.1905(4) 0.072(4) Uani 1 1 d .
H51A H 0.0083 0.0798 0.2146 0.056(3) Uiso 1 1 calc R
H51B H -0.0100 0.0837 0.1666 0.056(3) Uiso 1 1 calc R
H51C H -0.0802 -0.0052 0.1858 0.056(3) Uiso 1 1 calc R
C52 C -0.0871(13) 0.2531(10) 0.2006(4) 0.078(4) Uani 1 1 d .
H52A H -0.0331 0.2739 0.2245 0.056(3) Uiso 1 1 calc R
H52B H -0.1466 0.2951 0.2031 0.056(3) Uiso 1 1 calc R
H52C H -0.0526 0.2647 0.1759 0.056(3) Uiso 1 1 calc R
C53 C -0.4598(9) 0.2460(9) 0.5185(3) 0.051(3) Uani 1 1 d .
H53A H -0.5161 0.1916 0.5032 0.056(3) Uiso 1 1 calc R
H53B H -0.4943 0.2966 0.5357 0.056(3) Uiso 1 1 calc R
H53C H -0.4100 0.2139 0.5357 0.056(3) Uiso 1 1 calc R
C54 C -0.3974(7) 0.3010(7) 0.4892(3) 0.0339(18) Uani 1 1 d .
C55 C -0.3864(7) 0.4066(7) 0.4848(3) 0.0358(19) Uani 1 1 d .
H55 H -0.4180 0.4600 0.4999 0.056(3) Uiso 1 1 calc R
C56 C -0.3185(6) 0.4175(6) 0.4535(2) 0.0252(15) Uani 1 1 d .
C57 C -0.2822(7) 0.5110(6) 0.4362(2) 0.0289(16) Uani 1 1 d .
C58 C -0.3521(8) 0.5856(7) 0.4318(3) 0.040(2) Uani 1 1 d .
H58 H -0.4228 0.5749 0.4405 0.056(3) Uiso 1 1 calc R
C59 C -0.3203(9) 0.6730(7) 0.4154(3) 0.047(2) Uani 1 1 d .
H59 H -0.3706 0.7209 0.4121 0.056(3) Uiso 1 1 calc R
C60 C -0.2150(9) 0.6953(7) 0.4031(3) 0.042(2) Uani 1 1 d .
C61 C -0.1468(8) 0.6211(7) 0.4071(3) 0.042(2) Uani 1 1 d .
H61 H -0.0766 0.6314 0.3981 0.056(3) Uiso 1 1 calc R
C62 C -0.1781(7) 0.5321(6) 0.4241(2) 0.0316(17) Uani 1 1 d .
H62 H -0.1278 0.4844 0.4275 0.056(3) Uiso 1 1 calc R
C63 C -0.1793(13) 0.7925(8) 0.3848(4) 0.072(4) Uani 1 1 d .
H63 H -0.0987 0.7937 0.3858 0.056(3) Uiso 1 1 calc R
C64 C -0.1882(13) 0.8883(8) 0.4097(4) 0.072(4) Uani 1 1 d .
H64A H -0.2640 0.8894 0.4152 0.056(3) Uiso 1 1 calc R
H64B H -0.1647 0.9470 0.3956 0.056(3) Uiso 1 1 calc R
H64C H -0.1418 0.8945 0.4356 0.056(3) Uiso 1 1 calc R
C65 C -0.2131(13) 0.7833(12) 0.3411(4) 0.079(4) Uani 1 1 d .
H65A H -0.1790 0.7282 0.3263 0.056(3) Uiso 1 1 calc R
H65B H -0.1904 0.8500 0.3317 0.056(3) Uiso 1 1 calc R
H65C H -0.2925 0.7656 0.3360 0.056(3) Uiso 1 1 calc R
C66 C 0.3150(6) 0.7660(6) -0.0978(2) 0.0297(16) Uani 1 1 d .
H66A H 0.2387 0.7562 -0.1094 0.056(3) Uiso 1 1 calc R
H66B H 0.3557 0.7216 -0.1150 0.056(3) Uiso 1 1 calc R
H66C H 0.3465 0.8394 -0.0963 0.056(3) Uiso 1 1 calc R
C67 C 0.3213(5) 0.7363(5) -0.0553(2) 0.0210(14) Uani 1 1 d .
C68 C 0.3606(6) 0.6539(5) -0.0408(2) 0.0240(15) Uani 1 1 d .
H68 H 0.3918 0.5998 -0.0556 0.056(3) Uiso 1 1 calc R
C69 C 0.3451(5) 0.6661(5) 0.0009(2) 0.0189(13) Uani 1 1 d .
C70 C 0.3719(5) 0.5980(5) 0.0316(2) 0.0184(13) Uani 1 1 d .
C71 C 0.3990(6) 0.6404(5) 0.0723(2) 0.0255(15) Uani 1 1 d .
H71 H 0.4082 0.7140 0.0801 0.056(3) Uiso 1 1 calc R
C72 C 0.4130(6) 0.5756(6) 0.1020(3) 0.0311(17) Uani 1 1 d .
H72 H 0.4309 0.6059 0.1298 0.056(3) Uiso 1 1 calc R
C73 C 0.4010(6) 0.4671(6) 0.0912(3) 0.0286(16) Uani 1 1 d .
C74 C 0.3790(6) 0.4270(6) 0.0504(3) 0.0292(16) Uani 1 1 d .
H74 H 0.3741 0.3537 0.0423 0.056(3) Uiso 1 1 calc R
C75 C 0.3638(6) 0.4902(5) 0.0205(2) 0.0257(15) Uani 1 1 d .
H75 H 0.3479 0.4598 -0.0074 0.056(3) Uiso 1 1 calc R
C76 C 0.4090(8) 0.3933(7) 0.1230(3) 0.042(2) Uani 1 1 d .
H76 H 0.4500 0.3369 0.1117 0.056(3) Uiso 1 1 calc R
C77 C 0.4676(16) 0.4419(15) 0.1626(5) 0.110(6) Uani 1 1 d .
H77A H 0.5386 0.4785 0.1584 0.056(3) Uiso 1 1 calc R
H77B H 0.4782 0.3877 0.1796 0.056(3) Uiso 1 1 calc R
H77C H 0.4252 0.4919 0.1761 0.056(3) Uiso 1 1 calc R
C78 C 0.2940(10) 0.3398(11) 0.1287(4) 0.068(4) Uani 1 1 d .
H78A H 0.3002 0.2921 0.1488 0.056(3) Uiso 1 1 calc R
H78B H 0.2591 0.3003 0.1026 0.056(3) Uiso 1 1 calc R
H78C H 0.2498 0.3932 0.1384 0.056(3) Uiso 1 1 calc R
C79 C 0.0235(6) 0.9188(6) -0.0799(2) 0.0273(15) Uani 1 1 d .
H79A H 0.0659 0.9885 -0.0776 0.056(3) Uiso 1 1 calc R
H79B H -0.0510 0.9204 -0.0918 0.056(3) Uiso 1 1 calc R
H79C H 0.0572 0.8685 -0.0976 0.056(3) Uiso 1 1 calc R
C80 C 0.0210(6) 0.8867(5) -0.0384(2) 0.0219(14) Uani 1 1 d .
C81 C -0.0671(6) 0.8616(5) -0.0174(2) 0.0221(14) Uani 1 1 d .
H81 H -0.1415 0.8625 -0.0263 0.056(3) Uiso 1 1 calc R
C82 C -0.0251(5) 0.8346(5) 0.0193(2) 0.0192(13) Uani 1 1 d .
C83 C -0.0814(5) 0.7995(5) 0.0530(2) 0.0197(13) Uani 1 1 d .
C84 C -0.0305(6) 0.8145(5) 0.0927(2) 0.0238(14) Uani 1 1 d .
H84 H 0.0423 0.8492 0.0984 0.056(3) Uiso 1 1 calc R
C85 C -0.0834(7) 0.7799(6) 0.1244(2) 0.0301(16) Uani 1 1 d .
H85 H -0.0457 0.7898 0.1510 0.056(3) Uiso 1 1 calc R
C86 C -0.1915(6) 0.7306(6) 0.1176(3) 0.0312(17) Uani 1 1 d .
C87 C -0.2435(6) 0.7192(7) 0.0783(3) 0.0341(18) Uani 1 1 d .
H87 H -0.3177 0.6882 0.0731 0.056(3) Uiso 1 1 calc R
C88 C -0.1905(6) 0.7519(6) 0.0463(2) 0.0258(15) Uani 1 1 d .
H88 H -0.2283 0.7420 0.0196 0.056(3) Uiso 1 1 calc R
C89 C -0.2501(8) 0.6878(8) 0.1512(3) 0.048(2) Uani 1 1 d .
H89 H -0.3298 0.6896 0.1450 0.056(3) Uiso 1 1 calc R
C90 C -0.2134(10) 0.7475(11) 0.1930(3) 0.065(3) Uani 1 1 d .
H90A H -0.1366 0.7421 0.2004 0.056(3) Uiso 1 1 calc R
H90B H -0.2575 0.7182 0.2128 0.056(3) Uiso 1 1 calc R
H90C H -0.2220 0.8212 0.1932 0.056(3) Uiso 1 1 calc R
C91 C -0.2322(14) 0.5734(11) 0.1498(5) 0.091(5) Uani 1 1 d .
H91A H -0.1554 0.5706 0.1582 0.056(3) Uiso 1 1 calc R
H91B H -0.2522 0.5362 0.1220 0.056(3) Uiso 1 1 calc R
H91C H -0.2776 0.5405 0.1685 0.056(3) Uiso 1 1 calc R
C92 C 0.4054(6) 1.0963(6) -0.0266(2) 0.0243(15) Uani 1 1 d .
H92A H 0.4484 1.0450 -0.0389 0.056(3) Uiso 1 1 calc R
H92B H 0.4500 1.1654 -0.0207 0.056(3) Uiso 1 1 calc R
H92C H 0.3415 1.0992 -0.0457 0.056(3) Uiso 1 1 calc R
C93 C 0.3688(5) 1.0647(5) 0.0124(2) 0.0191(13) Uani 1 1 d .
C94 C 0.4006(5) 1.1128(5) 0.0522(2) 0.0204(13) Uani 1 1 d .
H94 H 0.4489 1.1761 0.0611 0.056(3) Uiso 1 1 calc R
C95 C 0.3461(5) 1.0480(5) 0.0768(2) 0.0196(13) Uani 1 1 d .
C96 C 0.3458(6) 1.0663(5) 0.1213(2) 0.0201(13) Uani 1 1 d .
C97 C 0.2538(6) 1.0329(6) 0.1401(2) 0.0246(15) Uani 1 1 d .
H97 H 0.1906 0.9961 0.1236 0.056(3) Uiso 1 1 calc R
C98 C 0.2527(7) 1.0522(7) 0.1817(2) 0.0332(18) Uani 1 1 d .
H98 H 0.1899 1.0264 0.1935 0.056(3) Uiso 1 1 calc R
C99 C 0.3433(7) 1.1096(6) 0.2071(2) 0.0324(17) Uani 1 1 d .
C100 C 0.4345(7) 1.1433(6) 0.1885(2) 0.0334(18) Uani 1 1 d .
H100 H 0.4972 1.1814 0.2048 0.056(3) Uiso 1 1 calc R
C101 C 0.4355(6) 1.1227(6) 0.1469(2) 0.0273(16) Uani 1 1 d .
H101 H 0.4989 1.1473 0.1351 0.056(3) Uiso 1 1 calc R
C102 C 0.3415(9) 1.1334(10) 0.2528(3) 0.055(3) Uani 1 1 d .
H102 H 0.4165 1.1670 0.2647 0.056(3) Uiso 1 1 calc R
C103 C 0.2654(15) 1.2123(14) 0.2630(5) 0.102(5) Uani 1 1 d .
H10D H 0.2869 1.2751 0.2509 0.056(3) Uiso 1 1 calc R
H10E H 0.2693 1.2309 0.2927 0.056(3) Uiso 1 1 calc R
H10F H 0.1906 1.1819 0.2521 0.056(3) Uiso 1 1 calc R
C104 C 0.3164(12) 1.0335(11) 0.2716(4) 0.075(4) Uani 1 1 d .
H10G H 0.2407 1.0018 0.2628 0.056(3) Uiso 1 1 calc R
H10H H 0.3268 1.0506 0.3015 0.056(3) Uiso 1 1 calc R
H10I H 0.3654 0.9840 0.2627 0.056(3) Uiso 1 1 calc R
B1 B -0.3244(7) 0.1343(6) 0.4534(2) 0.0237(16) Uani 1 1 d .
H1 H -0.3684 0.0933 0.4710 0.056(3) Uiso 1 1 calc R
B2 B 0.2354(6) 0.8979(6) -0.0220(2) 0.0170(14) Uani 1 1 d .
H2A H 0.2417 0.9264 -0.0483 0.056(3) Uiso 1 1 calc R
Cl4 Cl 0.5742(2) 0.88822(19) 0.13407(7) 0.0447(5) Uani 1 1 d .
Cl3 Cl 0.50322(19) 0.7931(2) 0.20393(8) 0.0512(6) Uani 1 1 d .
C106 C 0.4749(7) 0.8763(7) 0.1688(3) 0.0364(19) Uani 1 1 d .
H10J H 0.4706 0.9464 0.1838 0.056(3) Uiso 1 1 calc R
H10K H 0.4029 0.8495 0.1533 0.056(3) Uiso 1 1 calc R
Cl2 Cl 0.1062(3) 0.4965(3) 0.45550(13) 0.0835(11) Uani 1 1 d .
Cl1 Cl 0.1707(3) 0.6873(3) 0.42518(10) 0.0833(10) Uani 1 1 d .
C105 C 0.1152(10) 0.6294(9) 0.4652(3) 0.060(3) Uani 1 1 d .
H10L H 0.1619 0.6561 0.4912 0.056(3) Uiso 1 1 calc R
H10M H 0.0419 0.6489 0.4683 0.056(3) Uiso 1 1 calc R

loop_
_atom_site_aniso_label
_atom_site_aniso_U_11
_atom_site_aniso_U_22
_atom_site_aniso_U_33
_atom_site_aniso_U_23
_atom_site_aniso_U_13
_atom_site_aniso_U_12
Zn1 0.0235(4) 0.0260(5) 0.0260(4) 0.0085(3) 0.0098(3) -0.0066(3)
Zn2 0.0193(4) 0.0127(4) 0.0214(4) 0.0045(3) 0.0055(3) -0.0034(3)
O1 0.022(3) 0.039(3) 0.029(3) 0.015(2) 0.008(2) -0.007(2)
O2 0.022(3) 0.023(3) 0.030(3) 0.010(2) 0.010(2) -0.006(2)
O3 0.023(2) 0.011(2) 0.023(2) 0.0051(18) 0.0046(18) -0.0015(18)
O4 0.022(2) 0.016(2) 0.021(2) 0.0079(18) 0.0012(18) -0.0115(19)
O5 0.048(4) 0.122(8) 0.049(4) 0.035(5) -0.008(3) -0.057(5)
O6 0.056(5) 0.105(7) 0.033(4) 0.023(4) -0.012(3) -0.043(4)
N1 0.029(3) 0.018(3) 0.030(3) 0.008(2) 0.009(3) 0.001(2)
N2 0.027(3) 0.025(3) 0.029(3) 0.002(3) 0.017(3) 0.002(3)
N3 0.027(3) 0.019(3) 0.032(3) 0.010(3) 0.012(3) -0.003(2)
N4 0.027(3) 0.023(3) 0.036(3) 0.014(3) 0.012(3) -0.009(3)
N5 0.023(3) 0.031(3) 0.026(3) 0.014(3) 0.006(2) -0.006(3)
N6 0.022(3) 0.031(3) 0.031(3) 0.014(3) 0.014(2) 0.003(3)
N7 0.023(3) 0.011(3) 0.027(3) 0.004(2) 0.002(2) -0.002(2)
N8 0.017(3) 0.014(3) 0.024(3) 0.003(2) 0.008(2) -0.002(2)
N9 0.020(3) 0.009(2) 0.024(3) 0.005(2) 0.004(2) -0.005(2)
N10 0.024(3) 0.013(3) 0.019(3) 0.003(2) 0.005(2) -0.002(2)
N11 0.022(2) 0.013(2) 0.020(2) 0.0052(17) 0.0046(18) -0.0008(18)
N12 0.019(2) 0.012(2) 0.022(2) 0.0029(17) 0.0045(17) 0.0005(17)
N13 0.038(4) 0.074(6) 0.031(4) 0.014(4) -0.009(3) -0.035(4)
C1 0.022(3) 0.024(4) 0.025(3) 0.004(3) 0.007(3) -0.003(3)
C2 0.024(4) 0.031(4) 0.024(3) 0.002(3) 0.006(3) -0.010(3)
C3 0.029(4) 0.026(4) 0.022(3) 0.001(3) 0.007(3) -0.011(3)
C4 0.037(4) 0.021(4) 0.019(3) 0.005(3) 0.004(3) -0.007(3)
C5 0.033(4) 0.015(3) 0.022(3) 0.001(3) 0.005(3) -0.005(3)
C6 0.026(4) 0.010(3) 0.023(3) -0.002(2) 0.006(3) -0.005(3)
C7 0.027(4) 0.028(4) 0.029(4) 0.011(3) 0.000(3) -0.009(3)
C8 0.042(5) 0.046(5) 0.037(5) 0.019(4) 0.000(4) -0.006(4)
C9 0.035(4) 0.024(4) 0.043(5) -0.003(3) -0.002(4) -0.011(3)
C10 0.027(4) 0.049(5) 0.043(5) 0.018(4) 0.007(3) -0.004(4)
C11 0.016(3) 0.010(3) 0.027(3) 0.006(3) 0.002(3) 0.001(2)
C12 0.011(3) 0.016(3) 0.027(3) 0.004(3) 0.007(2) 0.000(2)
C13 0.015(3) 0.015(3) 0.026(3) 0.004(3) 0.007(2) -0.001(2)
C14 0.020(3) 0.021(3) 0.025(3) 0.005(3) 0.006(3) 0.000(3)
C15 0.024(4) 0.013(3) 0.026(3) -0.002(3) 0.007(3) -0.008(3)
C16 0.018(3) 0.006(3) 0.029(3) -0.001(2) 0.003(3) 0.001(2)
C17 0.021(3) 0.015(3) 0.024(3) 0.003(3) 0.006(3) -0.002(3)
C18 0.035(4) 0.010(3) 0.032(4) -0.003(3) 0.010(3) 0.000(3)
C19 0.028(3) 0.019(2) 0.026(2) 0.005(2) 0.005(2) -0.003(2)
C20 0.022(4) 0.021(4) 0.034(4) 0.004(3) -0.001(3) -0.003(3)
C21 0.029(4) 0.016(3) 0.027(4) 0.004(3) 0.004(3) -0.009(3)
C22 0.028(4) 0.027(4) 0.023(3) 0.002(3) 0.003(3) -0.012(3)
C23 0.025(4) 0.026(4) 0.023(3) 0.003(3) 0.003(3) -0.007(3)
C24 0.032(4) 0.026(4) 0.032(4) 0.009(3) 0.006(3) -0.019(3)
C25 0.031(4) 0.039(5) 0.030(4) 0.004(3) -0.001(3) -0.014(4)
C26 0.040(5) 0.034(4) 0.022(4) 0.009(3) 0.001(3) -0.019(4)
C27 0.046(5) 0.040(5) 0.048(5) 0.025(4) 0.020(4) 0.003(4)
C28 0.048(5) 0.021(4) 0.031(4) 0.012(3) 0.012(3) 0.008(3)
C29 0.037(4) 0.027(4) 0.039(4) 0.015(3) 0.005(3) 0.012(3)
C30 0.035(4) 0.025(4) 0.029(4) 0.006(3) 0.003(3) 0.002(3)
C31 0.027(4) 0.033(4) 0.030(4) 0.007(3) 0.004(3) 0.007(3)
C32 0.032(4) 0.042(5) 0.033(4) 0.004(4) -0.003(3) -0.004(4)
C33 0.028(4) 0.055(6) 0.030(4) 0.005(4) 0.007(3) -0.001(4)
C34 0.026(4) 0.039(5) 0.036(4) 0.004(4) 0.002(3) -0.002(3)
C35 0.035(4) 0.028(4) 0.034(4) -0.003(3) -0.001(3) -0.003(3)
C36 0.041(5) 0.035(4) 0.027(4) 0.002(3) 0.003(3) 0.009(4)
C37 0.027(4) 0.054(6) 0.042(5) 0.003(4) 0.003(3) 0.001(4)
C38 0.033(5) 0.054(6) 0.078(7) 0.010(5) 0.014(5) 0.011(4)
C39 0.049(6) 0.051(6) 0.096(9) 0.030(6) 0.031(6) 0.002(5)
C40 0.057(7) 0.063(7) 0.055(6) 0.020(5) 0.019(5) -0.035(6)
C41 0.042(5) 0.023(4) 0.051(5) 0.015(4) 0.013(4) -0.020(4)
C42 0.036(5) 0.031(4) 0.046(5) 0.008(4) 0.006(4) -0.011(4)
C43 0.030(4) 0.023(4) 0.037(4) 0.007(3) 0.011(3) -0.001(3)
C44 0.031(4) 0.023(4) 0.031(4) 0.002(3) 0.006(3) -0.012(3)
C45 0.030(4) 0.032(4) 0.031(4) 0.001(3) 0.004(3) -0.009(3)
C46 0.024(4) 0.046(5) 0.038(4) 0.005(4) 0.013(3) -0.003(4)
C47 0.041(5) 0.024(4) 0.032(4) 0.001(3) 0.011(3) 0.005(3)
C48 0.041(5) 0.058(6) 0.028(4) 0.001(4) -0.001(4) -0.012(4)
C49 0.034(5) 0.037(5) 0.042(5) -0.002(4) 0.010(4) -0.012(4)
C50 0.048(5) 0.063(6) 0.029(4) 0.006(4) 0.010(4) 0.011(5)
C51 0.073(8) 0.109(11) 0.052(6) 0.031(7) 0.032(6) 0.040(8)
C52 0.124(12) 0.054(7) 0.064(7) 0.031(6) 0.035(8) 0.002(7)
C53 0.047(6) 0.058(6) 0.059(6) 0.025(5) 0.036(5) 0.015(5)
C54 0.030(4) 0.042(5) 0.035(4) 0.015(4) 0.014(3) 0.010(4)
C55 0.028(4) 0.045(5) 0.040(4) 0.016(4) 0.015(3) 0.007(4)
C56 0.023(4) 0.024(4) 0.027(4) 0.008(3) 0.003(3) -0.005(3)
C57 0.037(4) 0.024(4) 0.023(3) 0.001(3) 0.006(3) -0.007(3)
C58 0.048(5) 0.039(5) 0.033(4) 0.006(4) 0.011(4) 0.001(4)
C59 0.074(7) 0.033(5) 0.039(5) 0.009(4) 0.018(5) 0.011(5)
C60 0.072(7) 0.022(4) 0.033(4) 0.000(3) 0.018(4) 0.001(4)
C61 0.053(6) 0.025(4) 0.041(5) 0.004(4) 0.013(4) -0.020(4)
C62 0.035(4) 0.021(4) 0.035(4) 0.001(3) 0.006(3) -0.006(3)
C63 0.125(12) 0.029(5) 0.064(7) 0.018(5) 0.036(7) -0.006(6)
C64 0.119(11) 0.025(5) 0.066(7) 0.012(5) -0.012(7) -0.001(6)
C65 0.083(5) 0.077(5) 0.077(4) 0.015(3) 0.009(3) 0.006(3)
C66 0.025(4) 0.032(4) 0.031(4) 0.006(3) 0.011(3) -0.005(3)
C67 0.012(3) 0.016(3) 0.032(4) -0.002(3) 0.009(3) -0.008(2)
C68 0.016(3) 0.017(3) 0.036(4) -0.004(3) 0.008(3) -0.003(3)
C69 0.016(3) 0.008(3) 0.031(3) 0.002(3) 0.004(3) -0.006(2)
C70 0.013(3) 0.008(3) 0.037(4) 0.008(3) 0.010(3) 0.003(2)
C71 0.025(4) 0.008(3) 0.040(4) 0.001(3) 0.002(3) -0.002(3)
C72 0.029(4) 0.028(4) 0.035(4) 0.004(3) -0.001(3) 0.004(3)
C73 0.018(3) 0.022(4) 0.047(5) 0.013(3) 0.001(3) 0.004(3)
C74 0.023(4) 0.019(4) 0.045(4) 0.004(3) 0.002(3) 0.002(3)
C75 0.023(4) 0.014(3) 0.039(4) -0.001(3) 0.008(3) 0.003(3)
C76 0.047(5) 0.030(4) 0.051(5) 0.012(4) -0.003(4) 0.018(4)
C77 0.112(6) 0.109(6) 0.109(6) 0.020(3) 0.006(3) 0.015(3)
C78 0.057(7) 0.082(9) 0.086(9) 0.056(7) 0.025(6) 0.026(6)
C79 0.031(3) 0.023(3) 0.028(3) 0.007(2) 0.002(2) 0.004(2)
C80 0.025(2) 0.017(2) 0.023(2) 0.003(2) 0.002(2) 0.003(2)
C81 0.023(2) 0.018(2) 0.025(2) 0.001(2) 0.003(2) 0.001(2)
C82 0.020(2) 0.014(2) 0.023(2) -0.0008(19) 0.0034(19) 0.0033(19)
C83 0.019(2) 0.015(2) 0.025(2) 0.0001(19) 0.005(2) 0.0013(19)
C84 0.022(4) 0.016(3) 0.034(4) 0.004(3) 0.009(3) 0.002(3)
C85 0.033(4) 0.028(4) 0.033(4) 0.010(3) 0.012(3) 0.007(3)
C86 0.028(4) 0.027(4) 0.045(5) 0.012(3) 0.023(3) 0.010(3)
C87 0.020(4) 0.036(4) 0.048(5) 0.008(4) 0.017(3) 0.000(3)
C88 0.021(3) 0.018(3) 0.041(4) 0.005(3) 0.008(3) 0.006(3)
C89 0.040(5) 0.055(6) 0.061(6) 0.028(5) 0.031(5) 0.013(4)
C90 0.051(6) 0.100(10) 0.052(6) 0.030(6) 0.024(5) 0.005(6)
C91 0.126(13) 0.082(10) 0.091(10) 0.048(8) 0.079(10) 0.026(9)
C92 0.025(2) 0.022(2) 0.027(2) 0.007(2) 0.007(2) 0.000(2)
C93 0.020(2) 0.014(2) 0.024(2) 0.0063(19) 0.0053(19) -0.0006(19)
C94 0.019(2) 0.016(2) 0.025(2) 0.005(2) 0.004(2) -0.0021(19)
C95 0.019(2) 0.015(2) 0.024(2) 0.003(2) 0.0027(19) 0.0000(19)
C96 0.024(3) 0.008(3) 0.027(3) 0.000(3) 0.002(3) 0.003(2)
C97 0.021(3) 0.020(3) 0.031(4) 0.002(3) 0.000(3) 0.001(3)
C98 0.025(4) 0.036(4) 0.034(4) 0.001(3) 0.005(3) -0.007(3)
C99 0.032(4) 0.029(4) 0.031(4) -0.001(3) 0.001(3) -0.005(3)
C100 0.027(4) 0.032(4) 0.034(4) -0.004(3) -0.003(3) -0.009(3)
C101 0.024(4) 0.021(4) 0.033(4) 0.001(3) 0.002(3) -0.006(3)
C102 0.050(6) 0.075(8) 0.032(5) 0.000(5) 0.003(4) -0.008(5)
C103 0.101(6) 0.105(6) 0.098(6) 0.011(3) 0.012(3) 0.015(3)
C104 0.075(4) 0.077(4) 0.070(4) 0.013(3) 0.009(3) 0.004(3)
B1 0.023(3) 0.021(3) 0.028(3) 0.009(2) 0.006(2) 0.000(2)
B2 0.020(2) 0.012(2) 0.018(2) 0.000(2) 0.004(2) 0.000(2)
Cl4 0.0458(13) 0.0459(13) 0.0417(11) 0.0055(10) 0.0145(9) -0.0011(10)
Cl3 0.0370(12) 0.0612(15) 0.0589(14) 0.0284(12) 0.0101(10) -0.0038(11)
C106 0.028(4) 0.031(4) 0.052(5) 0.015(4) 0.008(4) -0.003(3)
Cl2 0.067(2) 0.0536(18) 0.120(3) -0.0133(18) -0.0106(19) 0.0138(15)
Cl1 0.081(2) 0.104(3) 0.0579(18) 0.0001(18) 0.0121(16) -0.005(2)
C105 0.064(7) 0.055(7) 0.055(6) -0.007(5) -0.006(5) 0.015(6)

loop_
_atom_type_symbol
_atom_type_description
_atom_type_scat_dispersion_real
_atom_type_scat_dispersion_imag
_atom_type_scat_source
C C 0.0033 0.0016 'International Tables Vol C Tables 4.2.6.8 and 6.1.1.4'
H H 0.0000 0.0000 'International Tables Vol C Tables 4.2.6.8 and 6.1.1.4'
B B 0.0013 0.0007 'International Tables Vol C Tables 4.2.6.8 and 6.1.1.4'
N N 0.0061 0.0033 'International Tables Vol C Tables 4.2.6.8 and 6.1.1.4'
O O 0.0106 0.0060 'International Tables Vol C Tables 4.2.6.8 and 6.1.1.4'
Zn Zn 0.2839 1.4301 'International Tables Vol C Tables 4.2.6.8 and 6.1.1.4'
Cl Cl 0.1484 0.1585 'International Tables Vol C Tables 4.2.6.8 and 6.1.1.4'

loop_
_geom_angle_atom_site_label_1
_geom_angle_atom_site_label_2
_geom_angle_atom_site_label_3
_geom_angle
O1 Zn1 N3 134.1(2)
O1 Zn1 N5 128.3(2)
N3 Zn1 N5 97.1(2)
O1 Zn1 O2 79.4(2)
N3 Zn1 O2 92.7(2)
N5 Zn1 O2 94.0(2)
O1 Zn1 N1 98.8(2)
N3 Zn1 N1 86.0(2)
N5 Zn1 N1 90.0(2)
O2 Zn1 N1 175.9(2)
O4 Zn2 N9 133.5(2)
O4 Zn2 N7 127.5(2)
N9 Zn2 N7 98.7(2)
O4 Zn2 O3 79.57(18)
N9 Zn2 O3 93.30(19)
N7 Zn2 O3 94.6(2)
O4 Zn2 N11 98.87(19)
N9 Zn2 N11 84.3(2)
N7 Zn2 N11 90.2(2)
O3 Zn2 N11 174.9(2)
C1 O1 Zn1 114.6(5)
C6 O2 Zn1 111.6(5)
C11 O3 Zn2 111.7(4)
C16 O4 Zn2 114.9(4)
C30 N1 N2 106.3(6)
C30 N1 Zn1 141.0(5)
N2 N1 Zn1 112.0(5)
C28 N2 N1 110.1(6)
C28 N2 B1 129.2(6)
N1 N2 B1 120.3(6)
C43 N3 N4 107.7(6)
C43 N3 Zn1 137.6(5)
N4 N3 Zn1 113.6(5)
C41 N4 N3 108.2(6)
C41 N4 B1 131.7(6)
N3 N4 B1 119.9(6)
C56 N5 N6 107.8(6)
C56 N5 Zn1 138.3(5)
N6 N5 Zn1 113.8(5)
C54 N6 N5 108.9(6)
C54 N6 B1 130.6(6)
N5 N6 B1 120.4(6)
C69 N7 N8 107.9(6)
C69 N7 Zn2 135.4(5)
N8 N7 Zn2 113.7(4)
C67 N8 N7 108.8(6)
C67 N8 B2 131.7(6)
N7 N8 B2 119.5(5)
C82 N9 N10 107.2(5)
C82 N9 Zn2 139.5(5)
N10 N9 Zn2 113.0(4)
C80 N10 N9 108.8(5)
C80 N10 B2 130.8(6)
N9 N10 B2 120.3(5)
C95 N11 N12 107.1(5)
C95 N11 Zn2 140.6(5)
N12 N11 Zn2 109.3(4)
C93 N12 N11 109.5(5)
C93 N12 B2 129.5(6)
N11 N12 B2 121.0(5)
O6 N13 O5 123.5(7)
O6 N13 C25 118.7(7)
O5 N13 C25 117.7(7)
O1 C1 C2 122.0(7)
O1 C1 C6 118.2(6)
C2 C1 C6 119.8(6)
C3 C2 C1 119.4(7)
C2 C3 C4 120.6(6)
C2 C3 C21 119.8(7)
C4 C3 C21 119.6(7)
C5 C4 C3 123.4(7)
C4 C5 C6 116.8(7)
C4 C5 C7 123.2(6)
C6 C5 C7 120.0(6)
O2 C6 C5 123.9(7)
O2 C6 C1 116.1(6)
C5 C6 C1 119.9(6)
C10 C7 C8 109.2(7)
C10 C7 C5 110.4(6)
C8 C7 C5 112.0(6)
C10 C7 C9 109.4(7)
C8 C7 C9 108.2(7)
C5 C7 C9 107.5(7)
O3 C11 C12 124.2(6)
O3 C11 C16 116.5(6)
C12 C11 C16 119.3(6)
C13 C12 C11 117.0(6)
C13 C12 C17 124.0(6)
C11 C12 C17 119.0(6)
C12 C13 C14 124.2(6)
C15 C14 C13 119.0(6)
C15 C14 C23 120.7(6)
C13 C14 C23 120.3(6)
C16 C15 C14 120.9(6)
O4 C16 C15 123.4(6)
O4 C16 C11 116.9(6)
C15 C16 C11 119.7(6)
C18 C17 C12 110.6(6)
C18 C17 C19 108.5(6)
C12 C17 C19 111.2(6)
C18 C17 C20 108.6(6)
C12 C17 C20 109.3(6)
C19 C17 C20 108.5(6)
C22 C21 C26 118.5(6)
C22 C21 C3 122.3(7)
C26 C21 C3 119.1(6)
C21 C22 C23 122.8(7)
C22 C23 C24 118.0(7)
C22 C23 C14 122.1(6)
C24 C23 C14 119.9(6)
C25 C24 C23 118.5(7)
C24 C25 C26 124.3(7)
C24 C25 N13 117.9(7)
C26 C25 N13 117.7(7)
C25 C26 C21 117.8(7)
N2 C28 C29 108.5(7)
N2 C28 C27 124.2(8)
C29 C28 C27 127.0(8)
C28 C29 C30 105.3(7)
N1 C30 C29 109.7(7)
N1 C30 C31 123.2(7)
C29 C30 C31 127.0(7)
C36 C31 C32 119.0(8)
C36 C31 C30 120.2(7)
C32 C31 C30 120.7(7)
C33 C32 C31 120.8(8)
C32 C33 C34 120.4(8)
C35 C34 C33 118.4(8)
C35 C34 C37 120.2(7)
C33 C34 C37 121.3(8)
C34 C35 C36 121.4(8)
C31 C36 C35 119.9(7)
C38 C37 C39 111.0(9)
C38 C37 C34 113.1(8)
C39 C37 C34 110.3(8)
N4 C41 C42 109.4(7)
N4 C41 C40 122.8(8)
C42 C41 C40 127.8(8)
C41 C42 C43 105.6(7)
N3 C43 C42 108.9(7)
N3 C43 C44 119.9(7)
C42 C43 C44 131.2(8)
C49 C44 C45 118.0(7)
C49 C44 C43 122.0(7)
C45 C44 C43 119.9(7)
C46 C45 C44 120.7(8)
C45 C46 C47 121.3(8)
C46 C47 C48 118.0(7)
C46 C47 C50 121.3(8)
C48 C47 C50 120.7(8)
C47 C48 C49 120.9(8)
C44 C49 C48 120.9(8)
C52 C50 C51 112.5(11)
C52 C50 C47 111.3(8)
C51 C50 C47 109.5(8)
N6 C54 C55 108.7(7)
N6 C54 C53 122.8(8)
C55 C54 C53 128.5(8)
C54 C55 C56 105.7(7)
N5 C56 C55 108.9(7)
N5 C56 C57 122.3(7)
C55 C56 C57 128.8(8)
C62 C57 C58 117.2(7)
C62 C57 C56 122.9(8)
C58 C57 C56 120.0(7)
C59 C58 C57 121.0(9)
C58 C59 C60 122.4(10)
C61 C60 C59 116.3(8)
C61 C60 C63 121.1(10)
C59 C60 C63 122.6(10)
C60 C61 C62 121.8(9)
C61 C62 C57 121.3(9)
C64 C63 C65 117.5(12)
C64 C63 C60 114.7(10)
C65 C63 C60 114.0(11)
N8 C67 C68 108.5(6)
N8 C67 C66 121.0(6)
C68 C67 C66 130.5(7)
C67 C68 C69 105.4(6)
N7 C69 C68 109.4(6)
N7 C69 C70 122.0(6)
C68 C69 C70 128.6(6)
C71 C70 C75 118.8(6)
C71 C70 C69 120.3(6)
C75 C70 C69 120.8(6)
C70 C71 C72 120.6(6)
C73 C72 C71 120.9(7)
C74 C73 C72 117.5(7)
C74 C73 C76 120.0(7)
C72 C73 C76 122.4(8)
C73 C74 C75 122.3(7)
C74 C75 C70 119.8(7)
C77 C76 C73 114.8(10)
C77 C76 C78 110.3(11)
C73 C76 C78 110.2(7)
N10 C80 C81 108.0(6)
N10 C80 C79 122.6(6)
C81 C80 C79 129.4(7)
C80 C81 C82 106.4(6)
N9 C82 C81 109.5(6)
N9 C82 C83 120.3(6)
C81 C82 C83 130.2(6)
C84 C83 C88 117.5(6)
C84 C83 C82 121.9(6)
C88 C83 C82 120.6(6)
C85 C84 C83 121.7(7)
C84 C85 C86 120.9(8)
C87 C86 C85 117.4(7)
C87 C86 C89 120.4(8)
C85 C86 C89 122.2(8)
C86 C87 C88 122.0(7)
C87 C88 C83 120.4(7)
C90 C89 C86 114.1(9)
C90 C89 C91 110.1(10)
C86 C89 C91 107.4(8)
N12 C93 C94 108.0(6)
N12 C93 C92 123.0(6)
C94 C93 C92 128.9(6)
C93 C94 C95 105.3(6)
N11 C95 C94 110.0(6)
N11 C95 C96 122.0(6)
C94 C95 C96 127.8(6)
C101 C96 C97 116.8(7)
C101 C96 C95 121.4(6)
C97 C96 C95 121.7(6)
C98 C97 C96 121.7(7)
C97 C98 C99 121.0(7)
C100 C99 C98 117.4(7)
C100 C99 C102 121.4(7)
C98 C99 C102 121.3(8)
C101 C100 C99 121.3(7)
C100 C101 C96 121.8(7)
C99 C102 C103 110.4(10)
C99 C102 C104 111.6(10)
C103 C102 C104 113.3(11)
N4 B1 N2 110.6(6)
N4 B1 N6 110.6(6)
N2 B1 N6 107.1(6)
N8 B2 N12 109.2(5)
N8 B2 N10 109.3(5)
N12 B2 N10 109.8(5)
Cl3 C106 Cl4 112.9(5)
Cl2 C105 Cl1 110.7(7)

loop_
_geom_bond_atom_site_label_1
_geom_bond_atom_site_label_2
_geom_bond_distance
Zn1 O1 1.976(5)
Zn1 N3 2.040(6)
Zn1 N5 2.049(7)
Zn1 O2 2.124(5)
Zn1 N1 2.160(6)
Zn2 O4 1.986(5)
Zn2 N9 2.049(6)
Zn2 N7 2.050(6)
Zn2 O3 2.123(4)
Zn2 N11 2.192(5)
O1 C1 1.286(9)
O2 C6 1.265(8)
O3 C11 1.271(8)
O4 C16 1.300(8)
O5 N13 1.223(10)
O6 N13 1.214(10)
N1 C30 1.346(10)
N1 N2 1.383(8)
N2 C28 1.340(10)
N2 B1 1.544(10)
N3 C43 1.341(10)
N3 N4 1.386(8)
N4 C41 1.345(10)
N4 B1 1.529(11)
N5 C56 1.351(10)
N5 N6 1.386(8)
N6 C54 1.350(10)
N6 B1 1.555(10)
N7 C69 1.325(9)
N7 N8 1.364(8)
N8 C67 1.358(9)
N8 B2 1.536(9)
N9 C82 1.340(9)
N9 N10 1.386(7)
N10 C80 1.359(9)
N10 B2 1.563(9)
N11 C95 1.329(9)
N11 N12 1.379(8)
N12 C93 1.353(8)
N12 B2 1.539(9)
N13 C25 1.484(10)
C1 C2 1.425(10)
C1 C6 1.456(10)
C2 C3 1.376(11)
C3 C4 1.433(11)
C3 C21 1.490(10)
C4 C5 1.381(10)
C5 C6 1.455(10)
C5 C7 1.536(11)
C7 C10 1.507(12)
C7 C8 1.526(10)
C7 C9 1.567(10)
C11 C12 1.449(9)
C11 C16 1.476(9)
C12 C13 1.367(9)
C12 C17 1.536(9)
C13 C14 1.428(10)
C14 C15 1.388(9)
C14 C23 1.478(10)
C15 C16 1.383(10)
C17 C18 1.528(10)
C17 C19 1.536(9)
C17 C20 1.539(10)
C21 C22 1.400(10)
C21 C26 1.414(10)
C22 C23 1.404(10)
C23 C24 1.411(10)
C24 C25 1.381(11)
C25 C26 1.385(11)
C27 C28 1.515(10)
C28 C29 1.384(12)
C29 C30 1.411(11)
C30 C31 1.484(11)
C31 C36 1.380(11)
C31 C32 1.391(11)
C32 C33 1.381(12)
C33 C34 1.395(12)
C34 C35 1.379(12)
C34 C37 1.534(12)
C35 C36 1.391(12)
C37 C38 1.499(14)
C37 C39 1.532(14)
C40 C41 1.503(11)
C41 C42 1.375(13)
C42 C43 1.407(11)
C43 C44 1.472(10)
C44 C49 1.377(12)
C44 C45 1.398(11)
C45 C46 1.382(11)
C46 C47 1.384(12)
C47 C48 1.385(12)
C47 C50 1.525(11)
C48 C49 1.396(12)
C50 C52 1.513(16)
C50 C51 1.516(15)
C53 C54 1.502(11)
C54 C55 1.396(12)
C55 C56 1.410(10)
C56 C57 1.457(10)
C57 C62 1.396(11)
C57 C58 1.401(13)
C58 C59 1.360(13)
C59 C60 1.415(14)
C60 C61 1.382(14)
C60 C63 1.512(12)
C61 C62 1.386(11)
C63 C64 1.425(16)
C63 C65 1.463(18)
C66 C67 1.513(10)
C67 C68 1.368(10)
C68 C69 1.409(10)
C69 C70 1.486(9)
C70 C71 1.383(10)
C70 C75 1.393(9)
C71 C72 1.399(11)
C72 C73 1.397(11)
C73 C74 1.377(12)
C73 C76 1.529(11)
C74 C75 1.392(11)
C76 C77 1.465(19)
C76 C78 1.550(15)
C79 C80 1.500(10)
C80 C81 1.381(10)
C81 C82 1.395(10)
C82 C83 1.468(9)
C83 C84 1.391(10)
C83 C88 1.404(10)
C84 C85 1.386(10)
C85 C86 1.400(12)
C86 C87 1.386(12)
C86 C89 1.519(11)
C87 C88 1.390(11)
C89 C90 1.500(16)
C89 C91 1.533(16)
C92 C93 1.507(9)
C93 C94 1.385(10)
C94 C95 1.409(9)
C95 C96 1.470(10)
C96 C101 1.399(10)
C96 C97 1.402(10)
C97 C98 1.375(11)
C98 C99 1.408(11)
C99 C100 1.393(12)
C99 C102 1.513(12)
C100 C101 1.376(11)
C102 C103 1.51(2)
C102 C104 1.531(17)
Cl4 C106 1.775(9)
Cl3 C106 1.744(9)
Cl2 C105 1.706(12)
Cl1 C105 1.769(13)
